data_4067059
loop_
_publ_author_name
'Li, Ling'
'Jiao, Yunzhe'
'Brennessel, William W.'
'Jones, William D.'

_publ_section_title
;
 Reactivity and Regioselectivity of Insertion of Unsaturated Molecules
 into M&#x2212;C (M = Ir, Rh) Bonds of Cyclometalated Complexes
;
_journal_issue 20
_journal_name_full Organometallics
_journal_page_first 4593
_journal_paper_doi 10.1021/om100796q
_journal_volume 29
_journal_year 2010
_chemical_formula_moiety 'C32 H33 Cl Ir N O2'
_chemical_formula_sum 'C32 H33 Cl Ir N O2'
_chemical_formula_weight 691.24
_chemical_name_common jonll67
_chemical_name_systematic
; 
 ? 
;
_space_group_IT_number 14
_symmetry_cell_setting monoclinic
_symmetry_space_group_name_Hall '-P 2ybc'
_symmetry_space_group_name_H-M 'P 1 21/c 1'
_atom_sites_solution_hydrogens geom
_atom_sites_solution_primary direct
_atom_sites_solution_secondary difmap
_audit_creation_method SHELXL-97
_cell_angle_alpha 90.00
_cell_angle_beta 114.127(2)
_cell_angle_gamma 90.00
_cell_formula_units_Z 4
_cell_length_a 15.116(2)
_cell_length_b 13.727(2)
_cell_length_c 16.132(2)
_cell_measurement_reflns_used 4024
_cell_measurement_temperature 100.0(1)
_cell_measurement_theta_max 31.14
_cell_measurement_theta_min 2.55
_cell_volume 3054.9(7)
_computing_cell_refinement 'SAINT (Bruker, 2008)'
_computing_data_collection 'APEX2 (Bruker, 2009)'
_computing_data_reduction 'SAINT (Bruker, 2008)'
_computing_molecular_graphics 'SHELXTL (Sheldrick, 2008)'
_computing_publication_material 'SHELXTL (Sheldrick, 2008)'
_computing_structure_refinement 'SHELXL-97 (Sheldrick, 2008)'
_computing_structure_solution 'SIR97 (Altomare et al., 1999)'
_diffrn_ambient_temperature 100.0(1)
_diffrn_measured_fraction_theta_full 0.999
_diffrn_measured_fraction_theta_max 0.999
_diffrn_measurement_device_type 'Bruker SMART APEX II CCD Platform'
_diffrn_measurement_method 'area detector, \w scans per \f'
_diffrn_radiation_monochromator graphite
_diffrn_radiation_source 'fine-focus sealed tube'
_diffrn_radiation_type MoK\a
_diffrn_radiation_wavelength 0.71073
_diffrn_reflns_av_R_equivalents 0.1109
_diffrn_reflns_av_sigmaI/netI 0.1081
_diffrn_reflns_limit_h_max 23
_diffrn_reflns_limit_h_min -23
_diffrn_reflns_limit_k_max 21
_diffrn_reflns_limit_k_min -21
_diffrn_reflns_limit_l_max 24
_diffrn_reflns_limit_l_min -24
_diffrn_reflns_number 53070
_diffrn_reflns_theta_full 33.14
_diffrn_reflns_theta_max 33.14
_diffrn_reflns_theta_min 1.48
_exptl_absorpt_coefficient_mu 4.485
_exptl_absorpt_correction_T_max 0.8410
_exptl_absorpt_correction_T_min 0.5339
_exptl_absorpt_correction_type multi-scan
_exptl_absorpt_process_details 'SADABS (Sheldrick, 2008)'
_exptl_crystal_colour yellow-orange
_exptl_crystal_density_diffrn 1.503
_exptl_crystal_density_method 'not measured'
_exptl_crystal_description plate
_exptl_crystal_F_000 1368
_exptl_crystal_size_max 0.16
_exptl_crystal_size_mid 0.12
_exptl_crystal_size_min 0.04
_refine_diff_density_max 6.823
_refine_diff_density_min -1.753
_refine_diff_density_rms 0.231
_refine_ls_extinction_method none
_refine_ls_goodness_of_fit_ref 0.926
_refine_ls_hydrogen_treatment constr
_refine_ls_matrix_type full
_refine_ls_number_parameters 340
_refine_ls_number_reflns 11648
_refine_ls_number_restraints 0
_refine_ls_restrained_S_all 0.926
_refine_ls_R_factor_all 0.1088
_refine_ls_R_factor_gt 0.0590
_refine_ls_shift/su_max 0.002
_refine_ls_shift/su_mean 0.000
_refine_ls_structure_factor_coef Fsqd
_refine_ls_weighting_details 'calc w=1/[\s^2^(Fo^2^)+(0.0727P)^2^+0.0000P] where P=(Fo^2^+2Fc^2^)/3'
_refine_ls_weighting_scheme calc
_refine_ls_wR_factor_gt 0.1268
_refine_ls_wR_factor_ref 0.1422
_reflns_number_gt 7082
_reflns_number_total 11648
_reflns_threshold_expression >2sigma(I)
_cod_data_source_file om100796q_si_003.cif
_cod_data_source_block 3'h
_cod_original_cell_volume 3054.7(8)
_cod_database_code 4067059

loop_
_symmetry_equiv_pos_as_xyz
'x, y, z'
'-x, y+1/2, -z+1/2'
'-x, -y, -z'
'x, -y-1/2, z-1/2'

loop_
_atom_site_label
_atom_site_type_symbol
_atom_site_fract_x
_atom_site_fract_y
_atom_site_fract_z
_atom_site_U_iso_or_equiv
_atom_site_adp_type
_atom_site_occupancy
_atom_site_symmetry_multiplicity
_atom_site_calc_flag
_atom_site_refinement_flags
Ir1 Ir 0.786849(17) 0.817004(17) 0.752176(14) 0.01980(7) Uani 1 1 d .
Cl1 Cl 0.72566(12) 0.89220(12) 0.85375(10) 0.0279(3) Uani 1 1 d .
N1 N 0.9279(4) 0.8536(4) 0.8483(3) 0.0211(10) Uani 1 1 d .
C1 C 0.7861(4) 0.9510(5) 0.6952(3) 0.0208(11) Uani 1 1 d .
C2 C 0.8467(4) 0.9790(4) 0.6588(4) 0.0213(12) Uani 1 1 d .
C3 C 0.9293(4) 0.9220(4) 0.6568(4) 0.0213(11) Uani 1 1 d .
C4 C 0.9431(4) 0.9207(4) 0.5766(4) 0.0216(12) Uani 1 1 d .
H4A H 0.8994 0.9559 0.5256 0.026 Uiso 1 1 calc R
C5 C 1.0182(5) 0.8698(5) 0.5686(4) 0.0234(12) Uani 1 1 d .
H5A H 1.0243 0.8675 0.5123 0.028 Uiso 1 1 calc R
C6 C 1.0839(5) 0.8226(5) 0.6439(4) 0.0245(12) Uani 1 1 d .
H6A H 1.1367 0.7884 0.6402 0.029 Uiso 1 1 calc R
C7 C 1.0733(4) 0.8249(4) 0.7240(4) 0.0217(11) Uani 1 1 d .
H7A H 1.1193 0.7918 0.7752 0.026 Uiso 1 1 calc R
C8 C 0.9973(5) 0.8740(4) 0.7328(4) 0.0211(11) Uani 1 1 d .
C9 C 1.0013(5) 0.8818(4) 0.8262(4) 0.0207(11) Uani 1 1 d .
C10 C 0.8016(5) 0.6992(4) 0.6690(4) 0.0244(13) Uani 1 1 d .
C11 C 0.8038(4) 0.6544(4) 0.7509(4) 0.0205(12) Uani 1 1 d .
C12 C 0.7145(5) 0.6758(5) 0.7572(4) 0.0274(13) Uani 1 1 d .
C13 C 0.6571(5) 0.7341(5) 0.6793(4) 0.0291(14) Uani 1 1 d .
C14 C 0.7089(5) 0.7438(5) 0.6242(4) 0.0320(15) Uani 1 1 d .
C15 C 0.8726(6) 0.6767(5) 0.6287(5) 0.0381(18) Uani 1 1 d .
H15A H 0.8498 0.6205 0.5881 0.057 Uiso 1 1 calc R
H15B H 0.9359 0.6618 0.6774 0.057 Uiso 1 1 calc R
H15C H 0.8787 0.7332 0.5942 0.057 Uiso 1 1 calc R
C16 C 0.8849(5) 0.5946(5) 0.8159(5) 0.0312(14) Uani 1 1 d .
H16A H 0.8821 0.5290 0.7911 0.047 Uiso 1 1 calc R
H16B H 0.8788 0.5906 0.8740 0.047 Uiso 1 1 calc R
H16C H 0.9469 0.6250 0.8254 0.047 Uiso 1 1 calc R
C17 C 0.6845(6) 0.6434(6) 0.8294(5) 0.0345(16) Uani 1 1 d .
H17A H 0.6384 0.5894 0.8067 0.052 Uiso 1 1 calc R
H17B H 0.6536 0.6977 0.8469 0.052 Uiso 1 1 calc R
H17C H 0.7415 0.6217 0.8823 0.052 Uiso 1 1 calc R
C18 C 0.5550(6) 0.7631(6) 0.6606(6) 0.047(2) Uani 1 1 d .
H18A H 0.5164 0.7046 0.6572 0.070 Uiso 1 1 calc R
H18B H 0.5268 0.7983 0.6028 0.070 Uiso 1 1 calc R
H18C H 0.5550 0.8052 0.7097 0.070 Uiso 1 1 calc R
C19 C 0.6750(7) 0.7865(6) 0.5311(5) 0.050(2) Uani 1 1 d .
H19A H 0.6777 0.7367 0.4887 0.074 Uiso 1 1 calc R
H19B H 0.7169 0.8413 0.5319 0.074 Uiso 1 1 calc R
H19C H 0.6081 0.8095 0.5117 0.074 Uiso 1 1 calc R
C20 C 0.7098(5) 1.0228(5) 0.6925(4) 0.0235(12) Uani 1 1 d .
C21 C 0.6130(5) 1.0063(6) 0.6408(5) 0.0354(16) Uani 1 1 d .
H21A H 0.5927 0.9475 0.6073 0.043 Uiso 1 1 calc R
C22 C 0.5452(6) 1.0758(6) 0.6379(5) 0.0423(18) Uani 1 1 d .
H22A H 0.4787 1.0651 0.6001 0.051 Uiso 1 1 calc R
C23 C 0.5720(6) 1.1595(6) 0.6883(6) 0.044(2) Uani 1 1 d .
H23A H 0.5247 1.2062 0.6862 0.053 Uiso 1 1 calc R
C24 C 0.6672(6) 1.1744(6) 0.7414(6) 0.0435(19) Uani 1 1 d .
H24A H 0.6866 1.2310 0.7784 0.052 Uiso 1 1 calc R
C25 C 0.7369(5) 1.1074(5) 0.7421(5) 0.0326(15) Uani 1 1 d .
H25A H 0.8036 1.1204 0.7772 0.039 Uiso 1 1 calc R
C26 C 0.8316(5) 1.0730(5) 0.6077(4) 0.0251(13) Uani 1 1 d .
O1 O 0.8860(4) 1.1413(4) 0.6286(4) 0.0353(11) Uani 1 1 d .
O2 O 0.7497(4) 1.0710(4) 0.5306(3) 0.0339(11) Uani 1 1 d .
C27 C 0.7245(6) 1.1597(6) 0.4766(6) 0.044(2) Uani 1 1 d .
H27A H 0.6753 1.1445 0.4150 0.052 Uiso 1 1 calc R
H27B H 0.7828 1.1851 0.4704 0.052 Uiso 1 1 calc R
C28 C 0.6855(7) 1.2366(7) 0.5185(7) 0.058(3) Uani 1 1 d .
H28A H 0.6687 1.2947 0.4798 0.088 Uiso 1 1 calc R
H28B H 0.7348 1.2535 0.5787 0.088 Uiso 1 1 calc R
H28C H 0.6275 1.2120 0.5244 0.088 Uiso 1 1 calc R
C29 C 1.0896(5) 0.9122(5) 0.8934(4) 0.0254(13) Uani 1 1 d .
H29A H 1.1405 0.9318 0.8769 0.031 Uiso 1 1 calc R
C30 C 1.1040(5) 0.9142(5) 0.9833(4) 0.0278(14) Uani 1 1 d .
H30A H 1.1625 0.9385 1.0289 0.033 Uiso 1 1 calc R
C31 C 1.0295(5) 0.8791(5) 1.0047(4) 0.0265(13) Uani 1 1 d .
H31A H 1.0377 0.8754 1.0663 0.032 Uiso 1 1 calc R
C32 C 0.9451(5) 0.8503(4) 0.9368(4) 0.0221(12) Uani 1 1 d .
H32A H 0.8952 0.8264 0.9528 0.026 Uiso 1 1 calc R

loop_
_atom_site_aniso_label
_atom_site_aniso_U_11
_atom_site_aniso_U_22
_atom_site_aniso_U_33
_atom_site_aniso_U_23
_atom_site_aniso_U_13
_atom_site_aniso_U_12
Ir1 0.02413(11) 0.02034(11) 0.01584(9) -0.00075(10) 0.00909(7) -0.00151(11)
Cl1 0.0348(8) 0.0301(8) 0.0230(7) -0.0033(6) 0.0162(6) -0.0014(6)
N1 0.022(3) 0.019(2) 0.020(2) 0.0002(19) 0.0072(19) -0.002(2)
C1 0.021(3) 0.027(3) 0.011(2) -0.004(2) 0.004(2) -0.002(2)
C2 0.026(3) 0.019(3) 0.019(3) 0.003(2) 0.010(2) 0.001(2)
C3 0.028(3) 0.014(3) 0.023(3) 0.002(2) 0.011(2) 0.002(2)
C4 0.027(3) 0.019(3) 0.022(3) 0.004(2) 0.013(2) -0.004(2)
C5 0.033(3) 0.024(3) 0.016(2) 0.002(2) 0.012(2) 0.002(3)
C6 0.030(3) 0.019(3) 0.029(3) 0.001(2) 0.016(2) -0.001(3)
C7 0.025(3) 0.017(3) 0.022(3) 0.001(2) 0.009(2) 0.003(2)
C8 0.029(3) 0.018(3) 0.019(3) 0.000(2) 0.012(2) -0.003(2)
C9 0.031(3) 0.016(3) 0.017(2) -0.003(2) 0.012(2) -0.006(2)
C10 0.034(3) 0.024(3) 0.019(3) -0.005(2) 0.014(2) -0.007(2)
C11 0.026(3) 0.015(2) 0.021(3) -0.003(2) 0.011(2) -0.004(2)
C12 0.027(3) 0.029(3) 0.030(3) -0.001(3) 0.015(2) -0.008(3)
C13 0.024(3) 0.025(3) 0.027(3) -0.004(3) 0.001(2) -0.002(3)
C14 0.050(4) 0.024(3) 0.014(3) -0.004(2) 0.005(3) -0.005(3)
C15 0.062(5) 0.023(3) 0.050(4) -0.015(3) 0.044(4) -0.014(3)
C16 0.031(4) 0.026(3) 0.034(4) -0.005(3) 0.012(3) -0.002(3)
C17 0.038(4) 0.038(4) 0.037(4) -0.002(3) 0.025(3) -0.002(3)
C18 0.032(4) 0.039(5) 0.056(5) -0.001(4) 0.004(4) 0.001(3)
C19 0.086(7) 0.026(4) 0.024(3) -0.001(3) 0.008(4) 0.000(4)
C20 0.028(3) 0.024(3) 0.019(3) 0.003(2) 0.010(2) -0.002(2)
C21 0.027(4) 0.038(4) 0.038(4) 0.008(3) 0.010(3) 0.000(3)
C22 0.027(4) 0.047(5) 0.049(5) 0.000(4) 0.012(3) 0.006(3)
C23 0.032(4) 0.035(4) 0.071(6) -0.004(4) 0.025(4) 0.009(3)
C24 0.033(4) 0.038(4) 0.059(5) -0.012(4) 0.019(3) 0.002(3)
C25 0.026(3) 0.036(4) 0.034(3) -0.010(3) 0.011(3) 0.002(3)
C26 0.029(3) 0.024(3) 0.029(3) 0.005(2) 0.019(3) 0.007(3)
O1 0.030(3) 0.022(2) 0.055(3) 0.010(2) 0.017(2) 0.003(2)
O2 0.040(3) 0.030(3) 0.026(2) 0.0089(19) 0.007(2) 0.001(2)
C27 0.047(5) 0.034(4) 0.043(4) 0.026(3) 0.011(3) 0.003(3)
C28 0.052(6) 0.041(5) 0.068(6) 0.020(4) 0.010(5) 0.005(4)
C29 0.027(3) 0.026(3) 0.025(3) 0.002(2) 0.012(2) -0.002(3)
C30 0.031(3) 0.030(3) 0.016(3) -0.002(2) 0.004(2) -0.002(3)
C31 0.037(4) 0.024(3) 0.016(3) 0.000(2) 0.009(2) 0.001(3)
C32 0.029(3) 0.016(3) 0.023(3) 0.001(2) 0.012(2) -0.001(2)

loop_
_atom_type_symbol
_atom_type_description
_atom_type_scat_dispersion_real
_atom_type_scat_dispersion_imag
_atom_type_scat_source
C C 0.0033 0.0016 'International Tables Vol C Tables 4.2.6.8 and 6.1.1.4'
H H 0.0000 0.0000 'International Tables Vol C Tables 4.2.6.8 and 6.1.1.4'
N N 0.0061 0.0033 'International Tables Vol C Tables 4.2.6.8 and 6.1.1.4'
O O 0.0106 0.0060 'International Tables Vol C Tables 4.2.6.8 and 6.1.1.4'
Cl Cl 0.1484 0.1585 'International Tables Vol C Tables 4.2.6.8 and 6.1.1.4'
Ir Ir -1.4442 7.9887 'International Tables Vol C Tables 4.2.6.8 and 6.1.1.4'

loop_
_geom_angle_atom_site_label_1
_geom_angle_atom_site_label_2
_geom_angle_atom_site_label_3
_geom_angle
C1 Ir1 N1 86.3(2)
C1 Ir1 C13 113.1(2)
N1 Ir1 C13 160.6(2)
C1 Ir1 C14 95.0(2)
N1 Ir1 C14 143.2(3)
C13 Ir1 C14 38.1(3)
C1 Ir1 C10 111.9(2)
N1 Ir1 C10 107.6(2)
C13 Ir1 C10 64.5(3)
C14 Ir1 C10 38.5(3)
C1 Ir1 C12 151.2(2)
N1 Ir1 C12 122.5(2)
C13 Ir1 C12 38.2(2)
C14 Ir1 C12 63.2(2)
C10 Ir1 C12 63.5(2)
C1 Ir1 C11 149.9(2)
N1 Ir1 C11 99.1(2)
C13 Ir1 C11 63.4(2)
C14 Ir1 C11 63.2(2)
C10 Ir1 C11 38.1(2)
C12 Ir1 C11 37.0(2)
C1 Ir1 Cl1 89.26(16)
N1 Ir1 Cl1 87.26(14)
C13 Ir1 Cl1 94.6(2)
C14 Ir1 Cl1 129.5(2)
C10 Ir1 Cl1 154.40(17)
C12 Ir1 Cl1 90.96(17)
C11 Ir1 Cl1 120.47(15)
C32 N1 C9 117.8(5)
C32 N1 Ir1 117.9(4)
C9 N1 Ir1 124.3(4)
C2 C1 C20 117.1(6)
C2 C1 Ir1 125.2(5)
C20 C1 Ir1 117.6(4)
C1 C2 C3 126.4(6)
C1 C2 C26 121.0(6)
C3 C2 C26 112.4(5)
C4 C3 C8 118.1(6)
C4 C3 C2 118.3(5)
C8 C3 C2 123.5(5)
C5 C4 C3 122.3(6)
C5 C4 H4A 118.8
C3 C4 H4A 118.8
C6 C5 C4 118.6(5)
C6 C5 H5A 120.7
C4 C5 H5A 120.7
C7 C6 C5 120.2(6)
C7 C6 H6A 119.9
C5 C6 H6A 119.9
C6 C7 C8 122.0(6)
C6 C7 H7A 119.0
C8 C7 H7A 119.0
C7 C8 C3 118.7(5)
C7 C8 C9 116.5(5)
C3 C8 C9 124.3(6)
N1 C9 C29 120.6(5)
N1 C9 C8 123.2(5)
C29 C9 C8 116.0(5)
C14 C10 C11 107.2(5)
C14 C10 C15 126.9(6)
C11 C10 C15 123.8(6)
C14 C10 Ir1 70.4(3)
C11 C10 Ir1 73.8(3)
C15 C10 Ir1 134.1(5)
C12 C11 C10 108.0(5)
C12 C11 C16 126.3(6)
C10 C11 C16 125.7(6)
C12 C11 Ir1 71.3(4)
C10 C11 Ir1 68.0(3)
C16 C11 Ir1 127.2(4)
C11 C12 C13 107.5(5)
C11 C12 C17 126.8(6)
C13 C12 C17 125.7(6)
C11 C12 Ir1 71.6(3)
C13 C12 Ir1 67.5(4)
C17 C12 Ir1 126.8(5)
C14 C13 C12 108.1(6)
C14 C13 C18 129.7(6)
C12 C13 C18 121.6(7)
C14 C13 Ir1 71.2(4)
C12 C13 Ir1 74.3(4)
C18 C13 Ir1 127.0(5)
C13 C14 C10 108.9(5)
C13 C14 C19 128.3(7)
C10 C14 C19 122.7(7)
C13 C14 Ir1 70.6(4)
C10 C14 Ir1 71.1(3)
C19 C14 Ir1 127.4(5)
C10 C15 H15A 109.5
C10 C15 H15B 109.5
H15A C15 H15B 109.5
C10 C15 H15C 109.5
H15A C15 H15C 109.5
H15B C15 H15C 109.5
C11 C16 H16A 109.5
C11 C16 H16B 109.5
H16A C16 H16B 109.5
C11 C16 H16C 109.5
H16A C16 H16C 109.5
H16B C16 H16C 109.5
C12 C17 H17A 109.5
C12 C17 H17B 109.5
H17A C17 H17B 109.5
C12 C17 H17C 109.5
H17A C17 H17C 109.5
H17B C17 H17C 109.5
C13 C18 H18A 109.5
C13 C18 H18B 109.5
H18A C18 H18B 109.5
C13 C18 H18C 109.5
H18A C18 H18C 109.5
H18B C18 H18C 109.5
C14 C19 H19A 109.5
C14 C19 H19B 109.5
H19A C19 H19B 109.5
C14 C19 H19C 109.5
H19A C19 H19C 109.5
H19B C19 H19C 109.5
C21 C20 C25 118.8(6)
C21 C20 C1 121.5(6)
C25 C20 C1 119.7(6)
C20 C21 C22 119.7(7)
C20 C21 H21A 120.1
C22 C21 H21A 120.1
C23 C22 C21 121.5(7)
C23 C22 H22A 119.3
C21 C22 H22A 119.3
C24 C23 C22 118.8(7)
C24 C23 H23A 120.6
C22 C23 H23A 120.6
C23 C24 C25 120.6(7)
C23 C24 H24A 119.7
C25 C24 H24A 119.7
C20 C25 C24 120.6(7)
C20 C25 H25A 119.7
C24 C25 H25A 119.7
O1 C26 O2 122.6(6)
O1 C26 C2 125.8(6)
O2 C26 C2 111.5(6)
C26 O2 C27 116.9(6)
O2 C27 C28 112.0(7)
O2 C27 H27A 109.2
C28 C27 H27A 109.2
O2 C27 H27B 109.2
C28 C27 H27B 109.2
H27A C27 H27B 107.9
C27 C28 H28A 109.5
C27 C28 H28B 109.5
H28A C28 H28B 109.5
C27 C28 H28C 109.5
H28A C28 H28C 109.5
H28B C28 H28C 109.5
C30 C29 C9 120.9(6)
C30 C29 H29A 119.6
C9 C29 H29A 119.6
C29 C30 C31 117.4(6)
C29 C30 H30A 121.3
C31 C30 H30A 121.3
C32 C31 C30 119.3(6)
C32 C31 H31A 120.3
C30 C31 H31A 120.3
N1 C32 C31 123.9(6)
N1 C32 H32A 118.1
C31 C32 H32A 118.1

loop_
_geom_bond_atom_site_label_1
_geom_bond_atom_site_label_2
_geom_bond_distance
Ir1 C1 2.054(6)
Ir1 N1 2.121(5)
Ir1 C13 2.153(6)
Ir1 C14 2.161(6)
Ir1 C10 2.170(6)
Ir1 C12 2.243(6)
Ir1 C11 2.247(6)
Ir1 Cl1 2.4175(15)
N1 C32 1.344(7)
N1 C9 1.352(8)
C1 C2 1.331(8)
C1 C20 1.503(9)
C2 C3 1.485(8)
C2 C26 1.497(8)
C3 C4 1.393(8)
C3 C8 1.402(8)
C4 C5 1.383(9)
C4 H4A 0.9500
C5 C6 1.377(8)
C5 H5A 0.9500
C6 C7 1.365(8)
C6 H6A 0.9500
C7 C8 1.388(8)
C7 H7A 0.9500
C8 C9 1.487(8)
C9 C29 1.396(8)
C10 C14 1.426(10)
C10 C11 1.445(8)
C10 C15 1.496(9)
C11 C12 1.426(8)
C11 C16 1.491(9)
C12 C13 1.443(9)
C12 C17 1.480(9)
C13 C14 1.410(10)
C13 C18 1.501(10)
C14 C19 1.494(9)
C15 H15A 0.9800
C15 H15B 0.9800
C15 H15C 0.9800
C16 H16A 0.9800
C16 H16B 0.9800
C16 H16C 0.9800
C17 H17A 0.9800
C17 H17B 0.9800
C17 H17C 0.9800
C18 H18A 0.9800
C18 H18B 0.9800
C18 H18C 0.9800
C19 H19A 0.9800
C19 H19B 0.9800
C19 H19C 0.9800
C20 C21 1.375(9)
C20 C25 1.375(9)
C21 C22 1.388(10)
C21 H21A 0.9500
C22 C23 1.369(11)
C22 H22A 0.9500
C23 C24 1.357(11)
C23 H23A 0.9500
C24 C25 1.394(10)
C24 H24A 0.9500
C25 H25A 0.9500
C26 O1 1.201(8)
C26 O2 1.349(8)
O2 C27 1.454(8)
C27 C28 1.498(13)
C27 H27A 0.9900
C27 H27B 0.9900
C28 H28A 0.9800
C28 H28B 0.9800
C28 H28C 0.9800
C29 C30 1.376(8)
C29 H29A 0.9500
C30 C31 1.392(9)
C30 H30A 0.9500
C31 C32 1.357(9)
C31 H31A 0.9500
C32 H32A 0.9500

loop_
_geom_torsion_atom_site_label_1
_geom_torsion_atom_site_label_2
_geom_torsion_atom_site_label_3
_geom_torsion_atom_site_label_4
_geom_torsion
C1 Ir1 N1 C32 124.5(5)
C13 Ir1 N1 C32 -61.0(9)
C14 Ir1 N1 C32 -142.1(5)
C10 Ir1 N1 C32 -123.6(4)
C12 Ir1 N1 C32 -54.3(5)
C11 Ir1 N1 C32 -85.3(5)
Cl1 Ir1 N1 C32 35.1(4)
C1 Ir1 N1 C9 -54.2(5)
C13 Ir1 N1 C9 120.2(7)
C14 Ir1 N1 C9 39.2(7)
C10 Ir1 N1 C9 57.6(5)
C12 Ir1 N1 C9 126.9(5)
C11 Ir1 N1 C9 95.9(5)
Cl1 Ir1 N1 C9 -143.7(5)
N1 Ir1 C1 C2 62.5(5)
C13 Ir1 C1 C2 -115.5(5)
C14 Ir1 C1 C2 -80.6(5)
C10 Ir1 C1 C2 -44.9(6)
C12 Ir1 C1 C2 -119.5(6)
C11 Ir1 C1 C2 -39.1(7)
Cl1 Ir1 C1 C2 149.8(5)
N1 Ir1 C1 C20 -118.8(4)
C13 Ir1 C1 C20 63.2(5)
C14 Ir1 C1 C20 98.1(4)
C10 Ir1 C1 C20 133.8(4)
C12 Ir1 C1 C20 59.2(7)
C11 Ir1 C1 C20 139.5(5)
Cl1 Ir1 C1 C20 -31.5(4)
C20 C1 C2 C3 177.6(5)
Ir1 C1 C2 C3 -3.7(9)
C20 C1 C2 C26 -7.2(8)
Ir1 C1 C2 C26 171.5(4)
C1 C2 C3 C4 136.8(6)
C26 C2 C3 C4 -38.8(8)
C1 C2 C3 C8 -47.0(9)
C26 C2 C3 C8 137.5(6)
C8 C3 C4 C5 3.4(9)
C2 C3 C4 C5 179.8(6)
C3 C4 C5 C6 -3.0(9)
C4 C5 C6 C7 1.3(9)
C5 C6 C7 C8 -0.1(9)
C6 C7 C8 C3 0.5(9)
C6 C7 C8 C9 -172.2(6)
C4 C3 C8 C7 -2.1(9)
C2 C3 C8 C7 -178.3(6)
C4 C3 C8 C9 170.1(5)
C2 C3 C8 C9 -6.2(10)
C32 N1 C9 C29 -4.0(9)
Ir1 N1 C9 C29 174.8(4)
C32 N1 C9 C8 170.1(6)
Ir1 N1 C9 C8 -11.1(8)
C7 C8 C9 N1 -126.4(7)
C3 C8 C9 N1 61.3(9)
C7 C8 C9 C29 47.9(8)
C3 C8 C9 C29 -124.3(7)
C1 Ir1 C10 C14 -69.2(4)
N1 Ir1 C10 C14 -162.3(4)
C13 Ir1 C10 C14 36.8(4)
C12 Ir1 C10 C14 79.5(4)
C11 Ir1 C10 C14 115.5(5)
Cl1 Ir1 C10 C14 74.7(6)
C1 Ir1 C10 C11 175.3(3)
N1 Ir1 C10 C11 82.2(4)
C13 Ir1 C10 C11 -78.7(4)
C14 Ir1 C10 C11 -115.5(5)
C12 Ir1 C10 C11 -36.0(3)
Cl1 Ir1 C10 C11 -40.8(6)
C1 Ir1 C10 C15 53.6(7)
N1 Ir1 C10 C15 -39.5(7)
C13 Ir1 C10 C15 159.6(8)
C14 Ir1 C10 C15 122.8(8)
C12 Ir1 C10 C15 -157.7(8)
C11 Ir1 C10 C15 -121.7(8)
Cl1 Ir1 C10 C15 -162.4(5)
C14 C10 C11 C12 -2.5(7)
C15 C10 C11 C12 -167.0(6)
Ir1 C10 C11 C12 60.4(4)
C14 C10 C11 C16 176.3(6)
C15 C10 C11 C16 11.8(10)
Ir1 C10 C11 C16 -120.8(6)
C14 C10 C11 Ir1 -62.9(4)
C15 C10 C11 Ir1 132.6(6)
C1 Ir1 C11 C12 -128.0(5)
N1 Ir1 C11 C12 133.8(4)
C13 Ir1 C11 C12 -37.4(4)
C14 Ir1 C11 C12 -80.3(4)
C10 Ir1 C11 C12 -119.3(5)
Cl1 Ir1 C11 C12 41.6(4)
C1 Ir1 C11 C10 -8.7(6)
N1 Ir1 C11 C10 -106.9(4)
C13 Ir1 C11 C10 81.9(4)
C14 Ir1 C11 C10 39.0(4)
C12 Ir1 C11 C10 119.3(5)
Cl1 Ir1 C11 C10 160.9(3)
C1 Ir1 C11 C16 110.2(6)
N1 Ir1 C11 C16 11.9(6)
C13 Ir1 C11 C16 -159.2(6)
C14 Ir1 C11 C16 157.9(6)
C10 Ir1 C11 C16 118.9(7)
C12 Ir1 C11 C16 -121.9(7)
Cl1 Ir1 C11 C16 -80.2(5)
C10 C11 C12 C13 -0.1(7)
C16 C11 C12 C13 -178.9(6)
Ir1 C11 C12 C13 58.2(4)
C10 C11 C12 C17 179.0(6)
C16 C11 C12 C17 0.2(11)
Ir1 C11 C12 C17 -122.7(7)
C10 C11 C12 Ir1 -58.3(4)
C16 C11 C12 Ir1 122.9(6)
C1 Ir1 C12 C11 124.7(5)
N1 Ir1 C12 C11 -57.7(4)
C13 Ir1 C12 C11 118.7(5)
C14 Ir1 C12 C11 80.2(4)
C10 Ir1 C12 C11 37.0(4)
Cl1 Ir1 C12 C11 -145.1(3)
C1 Ir1 C12 C13 6.0(7)
N1 Ir1 C12 C13 -176.4(4)
C14 Ir1 C12 C13 -38.5(4)
C10 Ir1 C12 C13 -81.7(4)
C11 Ir1 C12 C13 -118.7(5)
Cl1 Ir1 C12 C13 96.2(4)
C1 Ir1 C12 C17 -112.6(7)
N1 Ir1 C12 C17 64.9(7)
C13 Ir1 C12 C17 -118.7(8)
C14 Ir1 C12 C17 -157.1(7)
C10 Ir1 C12 C17 159.7(7)
C11 Ir1 C12 C17 122.6(8)
Cl1 Ir1 C12 C17 -22.4(6)
C11 C12 C13 C14 2.8(7)
C17 C12 C13 C14 -176.3(6)
Ir1 C12 C13 C14 63.6(5)
C11 C12 C13 C18 175.1(6)
C17 C12 C13 C18 -4.0(11)
Ir1 C12 C13 C18 -124.1(7)
C11 C12 C13 Ir1 -60.8(4)
C17 C12 C13 Ir1 120.1(7)
C1 Ir1 C13 C14 67.2(4)
N1 Ir1 C13 C14 -106.8(7)
C10 Ir1 C13 C14 -37.1(4)
C12 Ir1 C13 C14 -115.9(6)
C11 Ir1 C13 C14 -79.7(4)
Cl1 Ir1 C13 C14 158.4(4)
C1 Ir1 C13 C12 -176.8(4)
N1 Ir1 C13 C12 9.2(9)
C14 Ir1 C13 C12 115.9(6)
C10 Ir1 C13 C12 78.9(4)
C11 Ir1 C13 C12 36.2(4)
Cl1 Ir1 C13 C12 -85.7(4)
C1 Ir1 C13 C18 -58.8(7)
N1 Ir1 C13 C18 127.2(7)
C14 Ir1 C13 C18 -126.1(8)
C10 Ir1 C13 C18 -163.1(7)
C12 Ir1 C13 C18 118.0(8)
C11 Ir1 C13 C18 154.2(7)
Cl1 Ir1 C13 C18 32.3(7)
C12 C13 C14 C10 -4.5(7)
C18 C13 C14 C10 -175.9(7)
Ir1 C13 C14 C10 61.1(4)
C12 C13 C14 C19 171.6(7)
C18 C13 C14 C19 0.1(12)
Ir1 C13 C14 C19 -122.8(7)
C12 C13 C14 Ir1 -65.6(5)
C18 C13 C14 Ir1 122.9(8)
C11 C10 C14 C13 4.3(7)
C15 C10 C14 C13 168.2(6)
Ir1 C10 C14 C13 -60.8(5)
C11 C10 C14 C19 -172.0(6)
C15 C10 C14 C19 -8.1(10)
Ir1 C10 C14 C19 122.9(7)
C11 C10 C14 Ir1 65.2(4)
C15 C10 C14 Ir1 -131.0(6)
C1 Ir1 C14 C13 -121.6(4)
N1 Ir1 C14 C13 147.9(4)
C10 Ir1 C14 C13 118.9(5)
C12 Ir1 C14 C13 38.6(4)
C11 Ir1 C14 C13 80.3(4)
Cl1 Ir1 C14 C13 -28.4(5)
C1 Ir1 C14 C10 119.5(4)
N1 Ir1 C14 C10 29.0(6)
C13 Ir1 C14 C10 -118.9(5)
C12 Ir1 C14 C10 -80.3(4)
C11 Ir1 C14 C10 -38.7(3)
Cl1 Ir1 C14 C10 -147.3(3)
C1 Ir1 C14 C19 2.3(8)
N1 Ir1 C14 C19 -88.2(8)
C13 Ir1 C14 C19 123.9(9)
C10 Ir1 C14 C19 -117.2(9)
C12 Ir1 C14 C19 162.5(8)
C11 Ir1 C14 C19 -155.8(8)
Cl1 Ir1 C14 C19 95.5(8)
C2 C1 C20 C21 112.9(7)
Ir1 C1 C20 C21 -65.8(7)
C2 C1 C20 C25 -66.6(8)
Ir1 C1 C20 C25 114.7(6)
C25 C20 C21 C22 1.6(10)
C1 C20 C21 C22 -177.9(6)
C20 C21 C22 C23 -2.6(12)
C21 C22 C23 C24 0.7(13)
C22 C23 C24 C25 2.2(14)
C21 C20 C25 C24 1.3(11)
C1 C20 C25 C24 -179.2(7)
C23 C24 C25 C20 -3.2(13)
C1 C2 C26 O1 117.1(7)
C3 C2 C26 O1 -67.1(8)
C1 C2 C26 O2 -65.9(7)
C3 C2 C26 O2 109.9(6)
O1 C26 O2 C27 -5.5(10)
C2 C26 O2 C27 177.4(6)
C26 O2 C27 C28 -74.7(8)
N1 C9 C29 C30 0.0(10)
C8 C9 C29 C30 -174.5(6)
C9 C29 C30 C31 3.9(10)
C29 C30 C31 C32 -3.8(10)
C9 N1 C32 C31 4.2(9)
Ir1 N1 C32 C31 -174.7(5)
C30 C31 C32 N1 -0.2(10)
